data_4131878
loop_
_publ_author_name
'Zheng, Qi'
'Vil\`a-Nadal, Laia'
'Lang, Zhongling'
'Chen, Jia-Jia'
'Long, De-Liang'
'Mathieson, Jennifer S.'
'Poblet, Josep M.'
'Cronin, Leroy'

_publ_section_title
;
 Self-Sorting of Heteroanions in the Assembly of Cross-Shaped
 Polyoxometalate Clusters.
;
_journal_issue 7
_journal_name_full 'Journal of the American Chemical Society'
_journal_page_first 2595
_journal_page_last 2601
_journal_paper_doi 10.1021/jacs.7b11982
_journal_volume 140
_journal_year 2018
_chemical_formula_sum 'C30 H188 N15 Na17 O254 P8 W64'
_chemical_formula_weight 17228.93
_space_group_crystal_system tetragonal
_space_group_IT_number 86
_space_group_name_Hall '-P 4bc'
_space_group_name_H-M_alt 'P 42/n :2'
_atom_sites_solution_primary direct
_atom_sites_solution_secondary difmap
_audit_creation_method SHELXL-2014/7
_cell_angle_alpha 90
_cell_angle_beta 90
_cell_angle_gamma 90
_cell_formula_units_Z 2
_cell_length_a 34.7924(17)
_cell_length_b 34.7924(17)
_cell_length_c 14.1405(9)
_cell_measurement_reflns_used 9921
_cell_measurement_temperature 150(2)
_cell_measurement_theta_max 24.9
_cell_measurement_theta_min 2.48
_cell_volume 17117.2(16)
_computing_cell_refinement Apex2
_computing_data_collection Apex2
_computing_data_reduction Apex2
_computing_molecular_graphics Diamond3
_computing_publication_material WinGX
_computing_structure_refinement 'SHELXL-2014/7 (Sheldrick, 2014)'
_computing_structure_solution 'SHELXS-2008 (Sheldrick, 2008)'
_diffrn_ambient_temperature 150(2)
_diffrn_measured_fraction_theta_full 0.998
_diffrn_measured_fraction_theta_max 0.991
_diffrn_measurement_device_type 'Bruker Apex II Quazar CCD'
_diffrn_measurement_method '\w & \p scans'
_diffrn_radiation_type MoK\a
_diffrn_radiation_wavelength 0.71073
_diffrn_reflns_av_R_equivalents 0.0997
_diffrn_reflns_av_unetI/netI 0.1168
_diffrn_reflns_Laue_measured_fraction_full 0.998
_diffrn_reflns_Laue_measured_fraction_max 0.991
_diffrn_reflns_limit_h_max 39
_diffrn_reflns_limit_h_min -41
_diffrn_reflns_limit_k_max 24
_diffrn_reflns_limit_k_min -42
_diffrn_reflns_limit_l_max 14
_diffrn_reflns_limit_l_min -17
_diffrn_reflns_number 71845
_diffrn_reflns_point_group_measured_fraction_full 0.998
_diffrn_reflns_point_group_measured_fraction_max 0.991
_diffrn_reflns_theta_full 25.242
_diffrn_reflns_theta_max 25.834
_diffrn_reflns_theta_min 2.194
_diffrn_source 'fine-focus sealed tube'
_exptl_absorpt_coefficient_mu 21.553
_exptl_absorpt_correction_T_max 1.000
_exptl_absorpt_correction_T_min 0.576
_exptl_absorpt_correction_type empirical
_exptl_absorpt_process_details SADABS
_exptl_crystal_colour colorless
_exptl_crystal_density_diffrn 3.343
_exptl_crystal_density_method none
_exptl_crystal_description block
_exptl_crystal_F_000 15096
_exptl_crystal_size_max 0.100
_exptl_crystal_size_mid 0.050
_exptl_crystal_size_min 0.040
_refine_diff_density_max 3.15
_refine_diff_density_min -2.54
_refine_diff_density_rms 0.47
_refine_ls_extinction_method none
_refine_ls_goodness_of_fit_ref 1.120
_refine_ls_hydrogen_treatment undef
_refine_ls_matrix_type full
_refine_ls_number_parameters 740
_refine_ls_number_reflns 16379
_refine_ls_number_restraints 438
_refine_ls_restrained_S_all 1.108
_refine_ls_R_factor_all 0.1571
_refine_ls_R_factor_gt 0.0855
_refine_ls_shift/su_max 0.002
_refine_ls_shift/su_mean 0.000
_refine_ls_structure_factor_coef Fsqd
_refine_ls_weighting_details 'w=1/[\s^2^(Fo^2^)+(0.0555P)^2^+1897.4790P] where P=(Fo^2^+2Fc^2^)/3'
_refine_ls_weighting_scheme calc
_refine_ls_wR_factor_gt 0.1810
_refine_ls_wR_factor_ref 0.2189
_reflns_Friedel_coverage 0.000
_reflns_number_gt 9668
_reflns_number_total 16379
_reflns_threshold_expression 'I > 2\s(I)'
_cod_data_source_file ja7b11982_si_004.cif
_cod_data_source_block qz1036a2
_cod_original_cell_volume 17117(2)
_cod_original_sg_symbol_H-M 'P 42/n'
_cod_database_code 4131878
_shelx_shelxl_version_number 2014/7
_shelx_space_group_comment
;
The symmetry employed for this shelxl refinement is uniquely defined
by the following loop, which should always be used as a source of
symmetry information in preference to the above space-group names.
They are only intended as comments.
;
_shelx_estimated_absorpt_t_min 0.222
_shelx_estimated_absorpt_t_max 0.479

loop_
_space_group_symop_operation_xyz
'x, y, z'
'-x+1/2, -y+1/2, z'
'-y, x+1/2, z+1/2'
'y+1/2, -x, z+1/2'
'-x, -y, -z'
'x-1/2, y-1/2, -z'
'y, -x-1/2, -z-1/2'
'-y-1/2, x, -z-1/2'

loop_
_atom_site_label
_atom_site_type_symbol
_atom_site_fract_x
_atom_site_fract_y
_atom_site_fract_z
_atom_site_U_iso_or_equiv
_atom_site_adp_type
_atom_site_occupancy
_atom_site_site_symmetry_order
_atom_site_calc_flag
_atom_site_refinement_flags_posn
_atom_site_refinement_flags_adp
_atom_site_refinement_flags_occupancy
W1 W 0.67451(4) 1.11251(4) 0.19379(13) 0.0496(4) Uani 1 1 d . U .
W2 W 0.61494(5) 1.10609(5) 0.41230(13) 0.0526(5) Uani 1 1 d . U .
W3 W 0.57538(4) 1.07509(4) 0.18000(12) 0.0422(4) Uani 1 1 d . U .
W4 W 0.70801(4) 1.02936(4) 0.08828(11) 0.0359(3) Uani 1 1 d . U .
W5 W 0.74447(14) 1.05730(15) 0.3055(5) 0.0330(13) Uani 0.86(4) 1 d . U P
W5' W 0.7495(14) 1.0607(11) 0.271(6) 0.069(10) Uani 0.14(4) 1 d . U P
W6 W 0.68584(5) 1.05081(5) 0.51877(12) 0.0500(4) Uani 1 1 d . U .
W7 W 0.59428(4) 1.01673(5) 0.50493(11) 0.0429(4) Uani 1 1 d . U .
W8 W 0.55427(4) 0.98604(4) 0.27765(10) 0.0331(3) Uani 1 1 d . U .
W9 W 0.60876(4) 0.99203(4) 0.07657(10) 0.0325(3) Uani 1 1 d . U .
W10 W 0.74260(4) 0.93185(4) 0.13979(10) 0.0298(3) Uani 1 1 d . U .
W11' W 0.7865(12) 0.9609(11) 0.318(5) 0.044(8) Uani 0.14(4) 1 d . U P
W11 W 0.78017(17) 0.95799(15) 0.3489(6) 0.0259(11) Uani 0.86(4) 1 d . U P
W12 W 0.72143(5) 0.95080(5) 0.56546(11) 0.0496(4) Uani 1 1 d . U .
W13 W 0.63155(5) 0.91765(5) 0.55241(11) 0.0458(4) Uani 1 1 d . U .
W14 W 0.59006(4) 0.88762(4) 0.32179(11) 0.0348(3) Uani 1 1 d . U .
W15 W 0.64290(4) 0.89519(4) 0.12632(10) 0.0295(3) Uani 1 1 d . U .
W16 W 0.79927(4) 0.85635(4) 0.26041(11) 0.0382(4) Uani 1 1 d . U .
P1 P 0.65014(19) 1.02023(19) 0.2953(5) 0.0135(15) Uani 1 1 d . U .
P2 P 0.6896(2) 0.9104(3) 0.3471(5) 0.031(2) Uani 1 1 d . U .
O1 O 0.6771(8) 1.1578(8) 0.149(3) 0.084(10) Uani 1 1 d . U .
O2 O 0.5980(9) 1.1524(8) 0.439(2) 0.078(9) Uani 1 1 d . U .
O3 O 0.5449(7) 1.1090(6) 0.134(2) 0.058(8) Uani 1 1 d . U .
O4 O 0.7292(7) 1.0266(7) -0.016(2) 0.059(8) Uani 1 1 d . U .
O5 O 0.7892(7) 1.0738(7) 0.325(2) 0.063(8) Uani 1 1 d . U .
O6 O 0.7109(7) 1.0646(8) 0.615(2) 0.068(9) Uani 1 1 d . U .
O7 O 0.5633(7) 1.0092(8) 0.5962(17) 0.063(8) Uani 1 1 d . U .
O8 O 0.5084(6) 0.9693(6) 0.2880(15) 0.035(5) Uiso 1 1 d . . .
O9 O 0.5991(6) 0.9759(6) -0.0331(16) 0.041(6) Uani 1 1 d . U .
O10 O 0.7619(6) 0.9334(6) 0.0292(18) 0.044(6) Uani 1 1 d . U .
O11 O 0.8213(6) 0.9838(7) 0.3652(19) 0.054(7) Uani 1 1 d . U .
O12 O 0.7428(8) 0.9756(9) 0.6573(16) 0.067(8) Uani 1 1 d . U .
O13 O 0.5952(7) 0.9236(8) 0.6339(17) 0.057(7) Uani 1 1 d . U .
O14 O 0.5421(6) 0.8776(7) 0.332(2) 0.054(7) Uani 1 1 d . U .
O15 O 0.6301(6) 0.8879(6) 0.0107(17) 0.046(6) Uani 1 1 d . U .
O16 O 0.8048(6) 0.8184(6) 0.1826(18) 0.043(6) Uani 1 1 d . U .
O17 O 0.6503(8) 1.1196(6) 0.316(2) 0.061(8) Uani 1 1 d . U .
O18 O 0.5832(6) 1.0928(6) 0.3068(18) 0.047(6) Uani 1 1 d . U .
O19 O 0.6257(7) 1.0963(7) 0.1511(17) 0.047(6) Uiso 1 1 d . . .
O20 O 0.6931(8) 1.0840(8) 0.0922(19) 0.064(8) Uani 1 1 d . U .
O21 O 0.7223(6) 1.1071(6) 0.2503(18) 0.047(6) Uani 1 1 d . U .
O22 O 0.6566(7) 1.1001(7) 0.491(2) 0.062(8) Uani 1 1 d . U .
O23 O 0.5840(8) 1.0740(7) 0.486(2) 0.064(8) Uani 1 1 d . U .
O24 O 0.5409(6) 1.0375(6) 0.2280(15) 0.036(5) Uani 1 1 d . U .
O25 O 0.5834(6) 1.0424(7) 0.0765(17) 0.050(7) Uani 1 1 d . U .
O26 O 0.7500(6) 1.0458(6) 0.1719(18) 0.042(6) Uani 1 1 d . U .
O27 O 0.7144(7) 1.0676(6) 0.425(2) 0.060(8) Uani 1 1 d . U .
O28 O 0.6360(7) 1.0363(7) 0.5774(17) 0.053(7) Uani 1 1 d . U .
O29 O 0.5621(6) 1.0110(6) 0.3947(17) 0.043(6) Uani 1 1 d . U .
O30 O 0.5638(6) 0.9765(6) 0.1462(15) 0.037(5) Uiso 1 1 d . . .
O31 O 0.6568(7) 1.0173(7) 0.0566(16) 0.044(6) Uani 1 1 d . U .
O32 O 0.6810(6) 1.0420(5) 0.2441(14) 0.028(5) Uani 1 1 d . U .
O33 O 0.6417(6) 1.0391(6) 0.3878(16) 0.042(6) Uani 1 1 d . U .
O34 O 0.6139(6) 1.0182(6) 0.2360(16) 0.037(6) Uani 1 1 d . U .
O35 O 0.7125(6) 0.9801(6) 0.1328(16) 0.036(5) Uani 1 1 d . U .
O36 O 0.7489(6) 1.0078(6) 0.3290(16) 0.041(6) Uani 1 1 d . U .
O37 O 0.7013(6) 1.0027(7) 0.5016(16) 0.044(6) Uani 1 1 d . U .
O38 O 0.6158(6) 0.9720(6) 0.4868(14) 0.034(5) Uani 1 1 d . U .
O39 O 0.5845(6) 0.9468(6) 0.3111(16) 0.040(6) Uani 1 1 d . U .
O40 O 0.6372(5) 0.9514(5) 0.1258(14) 0.026(5) Uani 1 1 d . U .
O41 O 0.7803(6) 0.9609(6) 0.2114(15) 0.036(5) Uani 1 1 d . U .
O42 O 0.7575(7) 0.9561(6) 0.4711(19) 0.051(7) Uani 1 1 d . U .
O43 O 0.6676(8) 0.9487(8) 0.6136(17) 0.065(8) Uani 1 1 d . U .
O44 O 0.6037(6) 0.8984(6) 0.4464(18) 0.044(6) Uani 1 1 d . U .
O45 O 0.5950(6) 0.8935(6) 0.1861(14) 0.030(5) Uani 1 1 d . U .
O46 O 0.6954(5) 0.9054(5) 0.1165(14) 0.020(4) Uani 1 1 d . U .
O47 O 0.7213(5) 0.9330(5) 0.2962(13) 0.025(5) Uiso 1 1 d . . .
O48 O 0.6821(6) 0.9260(7) 0.4448(16) 0.042(6) Uani 1 1 d . U .
O49 O 0.6532(5) 0.9079(5) 0.2864(14) 0.026(5) Uani 1 1 d . U .
O50 O 0.7643(5) 0.8863(5) 0.1822(16) 0.034(5) Uani 1 1 d . U .
O51 O 0.7982(6) 0.9099(6) 0.3423(17) 0.043(6) Uani 1 1 d . U .
O52 O 0.7338(8) 0.9036(8) 0.5936(18) 0.065(8) Uani 1 1 d . U .
O53 O 0.6515(8) 0.8742(8) 0.5859(19) 0.063(8) Uani 1 1 d . U .
O54 O 0.8414(6) 0.8907(6) 0.1840(16) 0.039(6) Uani 1 1 d . U .
O55 O 0.6522(6) 0.8449(5) 0.1612(16) 0.036(5) Uani 1 1 d . U .
O56 O 0.7658(7) 0.8378(7) 0.3412(19) 0.055(7) Uani 1 1 d . U .
O57 O 0.8037(13) 0.8746(14) 0.536(3) 0.087(14) Uiso 0.7 1 d . . P
O58 O 0.7197(14) 0.8230(14) 0.515(4) 0.093(15) Uiso 0.7 1 d . . P
O59 O 0.758(5) 0.760(4) 0.597(10) 0.08(5) Uiso 0.2 1 d . . P
O59' O 0.773(3) 0.790(3) 0.655(6) 0.02(2) Uiso 0.2 1 d . . P
O60 O 0.7500 0.7500 0.148(6) 0.06(2) Uiso 0.4 2 d S . P
O61 O 0.5416(16) 0.1957(16) 0.062(4) 0.068(16) Uiso 0.5 1 d . . P
O62 O 0.5657(16) 1.0009(16) 0.791(4) 0.068(16) Uiso 0.5 1 d . . P
O63 O 0.4839(17) 0.0222(17) 0.080(4) 0.071(17) Uiso 0.5 1 d . . P
O64 O 0.7274(18) 0.8204(18) 0.071(4) 0.079(18) Uiso 0.5 1 d . . P
O65 O 0.647(2) 0.989(2) 0.787(5) 0.033(17) Uiso 0.3 1 d . . P
N1 N 0.8275(9) 0.0204(9) 0.143(2) 0.038(9) Uiso 0.8 1 d D . P
N2 N 0.4951(14) 0.0654(12) 0.384(3) 0.112(16) Uiso 1 1 d D . .
N3 N 0.5267(14) 0.9056(15) 0.069(3) 0.056(14) Uiso 0.6 1 d D . P
C1 C 0.8243(19) 0.0129(19) 0.039(3) 0.09(2) Uiso 0.8 1 d D . P
C2 C 0.8567(17) 0.0489(17) 0.178(5) 0.10(2) Uiso 0.8 1 d D . P
C3 C 0.4906(13) 0.1049(11) 0.340(3) 0.071(13) Uiso 1 1 d D . .
C4 C 0.4920(12) 0.0639(12) 0.489(3) 0.061(11) Uiso 1 1 d D . .
C5 C 0.4860(17) 0.910(3) 0.102(7) 0.11(3) Uiso 0.6 1 d D . P
C6 C 0.5431(19) 0.8912(19) -0.022(4) 0.061(19) Uiso 0.6 1 d D . P

loop_
_atom_site_aniso_label
_atom_site_aniso_U_11
_atom_site_aniso_U_22
_atom_site_aniso_U_33
_atom_site_aniso_U_23
_atom_site_aniso_U_13
_atom_site_aniso_U_12
W1 0.0423(9) 0.0262(8) 0.0803(12) 0.0043(8) -0.0033(8) 0.0001(6)
W2 0.0475(10) 0.0409(9) 0.0693(12) -0.0162(8) -0.0054(9) 0.0151(7)
W3 0.0351(8) 0.0328(8) 0.0588(10) 0.0107(7) -0.0072(7) 0.0085(6)
W4 0.0321(8) 0.0305(8) 0.0451(9) 0.0088(7) -0.0004(7) -0.0015(6)
W5 0.0266(15) 0.0253(15) 0.047(3) -0.0077(13) -0.0042(13) -0.0016(10)
W5' 0.062(13) 0.044(10) 0.10(3) -0.007(15) -0.010(16) -0.014(9)
W6 0.0468(10) 0.0518(10) 0.0515(10) -0.0243(8) -0.0150(8) 0.0155(8)
W7 0.0410(9) 0.0517(10) 0.0361(9) -0.0068(7) 0.0006(7) 0.0201(7)
W8 0.0238(7) 0.0339(8) 0.0416(8) 0.0060(6) -0.0032(6) 0.0072(6)
W9 0.0294(7) 0.0357(8) 0.0325(8) 0.0074(6) -0.0087(6) 0.0033(6)
W10 0.0238(7) 0.0273(7) 0.0382(8) -0.0026(6) 0.0004(6) -0.0026(5)
W11' 0.030(11) 0.049(10) 0.05(2) -0.008(12) -0.003(12) -0.002(8)
W11 0.0184(16) 0.0295(13) 0.030(2) -0.0047(14) -0.0040(13) 0.0019(10)
W12 0.0451(9) 0.0696(11) 0.0340(9) -0.0076(8) -0.0142(7) 0.0226(8)
W13 0.0459(9) 0.0569(10) 0.0345(9) 0.0105(7) 0.0064(7) 0.0205(8)
W14 0.0254(7) 0.0301(7) 0.0488(9) 0.0090(7) 0.0035(6) 0.0019(6)
W15 0.0247(7) 0.0275(7) 0.0361(8) -0.0008(6) -0.0076(6) -0.0032(5)
W16 0.0247(7) 0.0280(7) 0.0619(10) -0.0015(7) -0.0016(7) 0.0037(6)
P1 0.014(3) 0.014(3) 0.012(4) -0.005(3) -0.002(3) 0.010(3)
P2 0.028(4) 0.056(6) 0.010(4) 0.004(4) 0.000(3) -0.010(4)
O1 0.060(18) 0.051(17) 0.14(3) 0.024(18) -0.017(19) -0.001(14)
O2 0.09(2) 0.054(17) 0.09(2) -0.046(16) -0.010(18) 0.020(15)
O3 0.040(14) 0.031(13) 0.10(2) 0.014(14) -0.011(14) 0.026(11)
O4 0.061(17) 0.034(14) 0.081(19) 0.000(13) -0.038(15) 0.019(12)
O5 0.057(15) 0.051(15) 0.081(17) -0.032(13) -0.024(14) 0.012(12)
O6 0.044(15) 0.073(19) 0.09(2) -0.042(16) -0.045(15) 0.017(14)
O7 0.058(17) 0.09(2) 0.044(15) -0.008(14) 0.007(13) 0.052(15)
O9 0.043(14) 0.034(13) 0.046(14) 0.008(11) -0.010(11) 0.015(11)
O10 0.036(13) 0.017(11) 0.078(17) 0.001(11) 0.004(12) 0.003(10)
O11 0.029(12) 0.058(15) 0.075(16) -0.011(13) -0.025(12) -0.002(11)
O12 0.056(17) 0.12(2) 0.023(14) -0.012(14) -0.018(12) 0.030(16)
O13 0.062(17) 0.070(18) 0.038(15) 0.008(13) 0.007(13) 0.008(14)
O14 0.027(13) 0.040(14) 0.10(2) 0.024(14) 0.018(13) -0.008(11)
O15 0.038(13) 0.041(14) 0.058(16) -0.022(12) -0.019(12) -0.003(11)
O16 0.022(12) 0.039(13) 0.068(16) 0.004(12) -0.009(11) 0.015(10)
O17 0.080(17) 0.015(11) 0.088(18) -0.005(12) -0.011(15) 0.006(11)
O18 0.032(12) 0.031(12) 0.079(16) 0.022(12) -0.020(12) 0.007(10)
O20 0.064(16) 0.070(16) 0.059(16) 0.042(13) -0.009(13) -0.029(13)
O21 0.036(12) 0.028(12) 0.076(16) 0.003(11) 0.000(12) -0.011(10)
O22 0.055(15) 0.057(15) 0.073(17) -0.031(13) -0.007(13) 0.007(12)
O23 0.078(17) 0.048(15) 0.065(16) -0.010(13) -0.003(14) 0.012(13)
O24 0.033(12) 0.032(12) 0.041(13) 0.005(10) -0.010(10) 0.010(9)
O25 0.034(13) 0.066(15) 0.049(14) 0.023(12) -0.007(11) 0.004(11)
O26 0.038(13) 0.032(12) 0.058(15) 0.007(11) -0.008(11) -0.004(10)
O27 0.053(14) 0.025(12) 0.102(18) -0.037(12) -0.054(14) 0.015(11)
O28 0.048(14) 0.057(15) 0.053(14) -0.005(12) -0.003(12) 0.034(12)
O29 0.025(11) 0.043(13) 0.062(15) -0.004(11) 0.005(11) 0.010(10)
O31 0.043(13) 0.047(13) 0.042(13) 0.016(11) 0.000(11) -0.001(11)
O32 0.028(11) 0.027(11) 0.028(11) -0.002(9) 0.008(9) 0.001(9)
O33 0.034(12) 0.046(13) 0.045(13) -0.011(11) -0.017(11) 0.015(10)
O34 0.024(11) 0.041(12) 0.045(13) 0.010(10) -0.020(10) -0.011(9)
O35 0.026(11) 0.031(11) 0.050(13) 0.006(10) -0.002(10) -0.003(9)
O36 0.033(12) 0.043(13) 0.048(13) -0.006(11) -0.007(10) 0.012(10)
O37 0.037(13) 0.050(14) 0.044(13) -0.020(11) -0.010(11) 0.004(11)
O38 0.043(12) 0.031(11) 0.029(12) 0.006(9) 0.005(10) 0.018(10)
O39 0.037(12) 0.046(13) 0.036(12) 0.011(10) 0.001(10) 0.019(10)
O40 0.025(10) 0.027(11) 0.025(11) -0.002(9) -0.007(9) 0.005(8)
O41 0.045(13) 0.023(11) 0.042(13) -0.009(10) -0.002(11) 0.007(9)
O42 0.041(13) 0.033(12) 0.079(16) -0.005(12) -0.041(12) 0.009(10)
O43 0.075(17) 0.083(17) 0.037(14) 0.019(13) 0.023(13) 0.044(14)
O44 0.019(11) 0.034(12) 0.079(16) 0.019(12) 0.022(11) -0.001(9)
O45 0.035(11) 0.034(11) 0.021(11) -0.008(9) 0.011(9) -0.006(9)
O46 0.017(9) 0.009(9) 0.034(11) -0.002(8) -0.003(8) 0.004(7)
O48 0.044(13) 0.046(13) 0.036(13) 0.002(11) 0.007(10) 0.011(11)
O49 0.021(10) 0.022(10) 0.035(12) 0.014(9) -0.012(9) -0.007(8)
O50 0.021(10) 0.014(10) 0.067(14) -0.007(10) 0.003(10) 0.008(8)
O51 0.039(13) 0.032(12) 0.059(14) 0.002(11) -0.005(11) 0.000(10)
O52 0.070(18) 0.080(19) 0.045(16) 0.022(14) 0.001(14) 0.040(15)
O53 0.070(18) 0.060(17) 0.058(17) 0.026(14) -0.006(14) 0.039(14)
O54 0.030(12) 0.038(12) 0.050(13) 0.008(11) -0.007(10) 0.004(10)
O55 0.029(11) 0.016(10) 0.062(14) -0.005(10) -0.004(10) 0.000(9)
O56 0.030(13) 0.053(16) 0.081(19) 0.009(14) -0.001(13) 0.005(11)

loop_
_atom_type_symbol
_atom_type_description
_atom_type_scat_dispersion_real
_atom_type_scat_dispersion_imag
_atom_type_scat_source
W W -0.8490 6.8722 'International Tables Vol C Tables 4.2.6.8 and 6.1.1.4'
P P 0.1023 0.0942 'International Tables Vol C Tables 4.2.6.8 and 6.1.1.4'
O O 0.0106 0.0060 'International Tables Vol C Tables 4.2.6.8 and 6.1.1.4'
Na Na 0.0362 0.0249 'International Tables Vol C Tables 4.2.6.8 and 6.1.1.4'
N N 0.0061 0.0033 'International Tables Vol C Tables 4.2.6.8 and 6.1.1.4'
C C 0.0033 0.0016 'International Tables Vol C Tables 4.2.6.8 and 6.1.1.4'
H H 0.0000 0.0000 'International Tables Vol C Tables 4.2.6.8 and 6.1.1.4'

loop_
_geom_angle_atom_site_label_1
_geom_angle_atom_site_label_2
_geom_angle_atom_site_label_3
_geom_angle
_geom_angle_site_symmetry_1
_geom_angle_site_symmetry_3
O1 W1 O21 101.9(12) . .
O1 W1 O20 100.8(14) . .
O21 W1 O20 88.1(11) . .
O1 W1 O19 101.9(12) . .
O21 W1 O19 156.0(10) . .
O20 W1 O19 84.7(11) . .
O1 W1 O17 103.8(14) . .
O21 W1 O17 91.0(11) . .
O20 W1 O17 155.0(10) . .
O19 W1 O17 86.1(11) . .
O2 W2 O22 103.8(12) . .
O2 W2 O23 103.6(14) . .
O22 W2 O23 92.9(13) . .
O2 W2 O17 98.3(13) . .
O22 W2 O17 87.1(12) . .
O23 W2 O17 157.4(10) . .
O2 W2 O18 101.2(12) . .
O22 W2 O18 154.1(10) . .
O23 W2 O18 87.5(11) . .
O17 W2 O18 82.8(11) . .
O3 W3 O25 102.1(12) . .
O3 W3 O24 102.6(11) . .
O25 W3 O24 87.5(10) . .
O3 W3 O18 102.9(11) . .
O25 W3 O18 154.9(9) . .
O24 W3 O18 88.7(9) . .
O3 W3 O19 102.4(11) . .
O25 W3 O19 86.1(10) . .
O24 W3 O19 154.9(9) . .
O18 W3 O19 87.0(10) . .
O3 W3 O34 171.6(10) . .
O25 W3 O34 72.0(9) . .
O24 W3 O34 71.5(7) . .
O18 W3 O34 83.3(8) . .
O19 W3 O34 83.4(8) . .
O4 W4 O35 102.3(11) . .
O4 W4 O31 101.4(11) . .
O35 W4 O31 87.3(9) . .
O4 W4 O26 102.8(11) . .
O35 W4 O26 90.2(9) . .
O31 W4 O26 155.6(10) . .
O4 W4 O20 101.5(11) . .
O35 W4 O20 156.2(10) . .
O31 W4 O20 88.5(10) . .
O26 W4 O20 84.1(10) . .
O4 W4 O32 172.2(10) . .
O35 W4 O32 83.7(8) . .
O31 W4 O32 83.7(9) . .
O26 W4 O32 72.0(9) . .
O20 W4 O32 72.5(9) . .
O4 W4 W5' 123.2(17) . .
O35 W4 W5' 90.1(12) . .
O31 W4 W5' 134.7(16) . .
O26 W4 W5' 21.0(15) . .
O20 W4 W5' 76.4(11) . .
O32 W4 W5' 51.1(15) . .
W5' W5 O5 76(5) . .
W5' W5 O36 111(5) . .
O5 W5 O36 102.9(12) . .
W5' W5 O26 28(5) . .
O5 W5 O26 97.7(12) . .
O36 W5 O26 88.5(10) . .
W5' W5 O27 154(5) . .
O5 W5 O27 106.6(12) . .
O36 W5 O27 93.5(11) . .
O26 W5 O27 154.5(9) . .
W5' W5 O21 66(5) . .
O5 W5 O21 97.0(11) . .
O36 W5 O21 158.5(10) . .
O26 W5 O21 80.8(10) . .
O27 W5 O21 88.5(10) . .
W5' W5 O32 91(4) . .
O5 W5 O32 166.7(12) . .
O36 W5 O32 86.1(9) . .
O26 W5 O32 72.4(8) . .
O27 W5 O32 82.3(8) . .
O21 W5 O32 73.0(8) . .
W5 W5' O26 142(6) . .
W5 W5' O5 86(6) . .
O26 W5' O5 121(5) . .
W5 W5' O21 100(6) . .
O26 W5' O21 99(4) . .
O5 W5' O21 105(2) . .
W5 W5' O36 55(4) . .
O26 W5' O36 94(2) . .
O5 W5' O36 94(3) . .
O21 W5' O36 147(4) . .
W5 W5' O27 21(4) . .
O26 W5' O27 149(3) . .
O5 W5' O27 89(4) . .
O21 W5' O27 79(3) . .
O36 W5' O27 74(3) . .
W5 W5' O32 76(5) . .
O26 W5' O32 77.1(18) . .
O5 W5' O32 161(5) . .
O21 W5' O32 73.8(15) . .
O36 W5' O32 79.3(19) . .
O27 W5' O32 72(2) . .
W5 W5' W4 121(5) . .
O26 W5' W4 28.0(12) . .
O5 W5' W4 149(5) . .
O21 W5' W4 86(2) . .
O36 W5' W4 90.6(15) . .
O27 W5' W4 121.4(18) . .
O32 W5' W4 49.3(10) . .
O6 W6 O27 103.0(13) . .
O6 W6 O37 102.9(11) . .
O27 W6 O37 92.2(10) . .
O6 W6 O28 100.7(13) . .
O27 W6 O28 153.2(10) . .
O37 W6 O28 94.6(10) . .
O6 W6 O22 100.1(11) . .
O27 W6 O22 81.8(11) . .
O37 W6 O22 157.0(10) . .
O28 W6 O22 81.9(10) . .
O6 W6 O33 170.2(10) . .
O27 W6 O33 80.6(9) . .
O37 W6 O33 85.9(9) . .
O28 W6 O33 74.1(9) . .
O22 W6 O33 71.3(9) . .
O7 W7 O38 104.3(11) . .
O7 W7 O28 97.5(12) . .
O38 W7 O28 94.0(10) . .
O7 W7 O29 103.2(11) . .
O38 W7 O29 92.2(10) . .
O28 W7 O29 156.2(10) . .
O7 W7 O23 98.1(12) . .
O38 W7 O23 157.6(11) . .
O28 W7 O23 81.8(11) . .
O29 W7 O23 83.8(10) . .
O7 W7 O33 169.3(11) . .
O38 W7 O33 84.0(9) . .
O28 W7 O33 74.8(9) . .
O29 W7 O33 83.0(8) . .
O23 W7 O33 73.7(10) . .
O8 W8 O39 105.4(10) . .
O8 W8 O29 102.5(10) . .
O39 W8 O29 92.0(10) . .
O8 W8 O30 100.7(10) . .
O39 W8 O30 91.2(10) . .
O29 W8 O30 154.8(10) . .
O8 W8 O24 96.9(9) . .
O39 W8 O24 157.4(10) . .
O29 W8 O24 85.9(9) . .
O30 W8 O24 81.6(9) . .
O8 W8 O34 167.8(9) . .
O39 W8 O34 85.1(9) . .
O29 W8 O34 83.0(9) . .
O30 W8 O34 72.4(8) . .
O24 W8 O34 72.4(8) . .
O9 W9 O40 101.3(9) . .
O9 W9 O31 101.1(11) . .
O40 W9 O31 86.5(9) . .
O9 W9 O30 102.4(10) . .
O40 W9 O30 91.6(9) . .
O31 W9 O30 156.3(10) . .
O9 W9 O25 102.0(10) . .
O40 W9 O25 156.6(9) . .
O31 W9 O25 89.0(10) . .
O30 W9 O25 83.5(9) . .
O9 W9 O34 172.4(9) . .
O40 W9 O34 84.3(8) . .
O31 W9 O34 84.3(9) . .
O30 W9 O34 72.0(8) . .
O25 W9 O34 72.5(9) . .
O10 W10 O50 99.4(10) . .
O10 W10 O46 101.3(9) . .
O50 W10 O46 89.6(8) . .
O10 W10 O41 101.3(10) . .
O50 W10 O41 90.0(9) . .
O46 W10 O41 157.1(9) . .
O10 W10 O35 97.8(9) . .
O50 W10 O35 162.8(9) . .
O46 W10 O35 86.8(8) . .
O41 W10 O35 86.8(8) . .
O10 W10 O47 174.6(9) . .
O50 W10 O47 80.6(8) . .
O46 W10 O47 84.2(7) . .
O41 W10 O47 73.2(8) . .
O35 W10 O47 82.2(8) . .
O10 W10 W11' 122.6(15) . .
O50 W10 W11' 79.4(10) . .
O46 W10 W11' 135.8(14) . .
O41 W10 W11' 22.7(14) . .
O35 W10 W11' 91.5(9) . .
O47 W10 W11' 52.0(14) . .
W11 W11' O41 144(6) . .
W11 W11' O11 94(6) . .
O41 W11' O11 122(5) . .
W11 W11' O51 75(5) . .
O41 W11' O51 103(3) . .
O11 W11' O51 103(2) . .
W11 W11' O36 79(5) . .
O41 W11' O36 89(2) . .
O11 W11' O36 93(2) . .
O51 W11' O36 150(4) . .
W11 W11' O42 8(4) . .
O41 W11' O42 147(3) . .
O11 W11' O42 88(3) . .
O51 W11' O42 82(3) . .
O36 W11' O42 74(2) . .
W11 W11' O47 68(4) . .
O41 W11' O47 75.5(16) . .
O11 W11' O47 160(4) . .
O51 W11' O47 81.3(18) . .
O36 W11' O47 75.1(15) . .
O42 W11' O47 73(2) . .
W11 W11' W10 115(5) . .
O41 W11' W10 29.5(12) . .
O11 W11' W10 151(4) . .
O51 W11' W10 87.1(16) . .
O36 W11' W10 90.4(15) . .
O42 W11' W10 120.1(18) . .
O47 W11' W10 47.6(8) . .
W11' W11 O11 69(5) . .
W11' W11 O51 89(5) . .
O11 W11 O51 101.9(11) . .
W11' W11 O42 170(5) . .
O11 W11 O42 104.0(12) . .
O51 W11 O42 99.3(11) . .
W11' W11 O41 28(4) . .
O11 W11 O41 96.1(12) . .
O51 W11 O41 89.7(10) . .
O42 W11 O41 155.6(9) . .
W11' W11 O36 87(5) . .
O11 W11 O36 91.1(11) . .
O51 W11 O36 164.1(10) . .
O42 W11 O36 86.2(9) . .
O41 W11 O36 79.7(9) . .
W11' W11 O47 100(5) . .
O11 W11 O47 166.0(11) . .
O51 W11 O47 86.7(9) . .
O42 W11 O47 85.1(8) . .
O41 W11 O47 72.8(8) . .
O36 W11 O47 78.9(8) . .
O12 W12 O52 101.1(13) . .
O12 W12 O42 101.6(12) . .
O52 W12 O42 95.3(11) . .
O12 W12 O43 99.5(12) . .
O52 W12 O43 96.8(12) . .
O42 W12 O43 153.1(10) . .
O12 W12 O37 92.2(11) . .
O52 W12 O37 166.6(11) . .
O42 W12 O37 80.3(9) . .
O43 W12 O37 82.4(10) . .
O12 W12 O48 168.4(10) . .
O52 W12 O48 87.9(11) . .
O42 W12 O48 84.7(9) . .
O43 W12 O48 71.8(10) . .
O37 W12 O48 79.2(8) . .
O13 W13 O53 102.5(12) . .
O13 W13 O43 96.5(12) . .
O53 W13 O43 96.2(13) . .
O13 W13 O44 101.3(11) . .
O53 W13 O44 96.4(12) . .
O43 W13 O44 155.3(10) . .
O13 W13 O38 89.8(10) . .
O53 W13 O38 167.7(11) . .
O43 W13 O38 82.2(10) . .
O44 W13 O38 80.9(9) . .
O13 W13 O48 165.9(11) . .
O53 W13 O48 89.1(11) . .
O43 W13 O48 74.0(9) . .
O44 W13 O48 85.0(8) . .
O38 W13 O48 78.7(8) . .
O14 W14 O54 101.0(11) . 8_756
O14 W14 O44 102.1(11) . .
O54 W14 O44 97.6(10) 8_756 .
O14 W14 O45 101.1(11) . .
O54 W14 O45 90.9(10) 8_756 .
O44 W14 O45 153.2(8) . .
O14 W14 O39 96.7(10) . .
O54 W14 O39 161.5(9) 8_756 .
O44 W14 O39 83.8(9) . .
O45 W14 O39 80.3(9) . .
O14 W14 O49 170.5(10) . .
O54 W14 O49 84.7(8) 8_756 .
O44 W14 O49 84.4(8) . .
O45 W14 O49 71.1(8) . .
O39 W14 O49 77.0(8) . .
O15 W15 O55 99.2(10) . .
O15 W15 O46 102.2(10) . .
O55 W15 O46 91.7(8) . .
O15 W15 O45 101.3(10) . .
O55 W15 O45 90.3(9) . .
O46 W15 O45 155.8(8) . .
O15 W15 O40 96.7(9) . .
O55 W15 O40 164.1(9) . .
O46 W15 O40 84.7(8) . .
O45 W15 O40 86.8(8) . .
O15 W15 O49 173.5(9) . .
O55 W15 O49 83.9(8) . .
O46 W15 O49 83.4(7) . .
O45 W15 O49 72.8(8) . .
O40 W15 O49 80.3(7) . .
O16 W16 O56 101.9(12) . .
O16 W16 O50 96.8(9) . .
O56 W16 O50 98.7(10) . .
O16 W16 O55 98.9(9) . 7_576
O56 W16 O55 96.5(10) . 7_576
O50 W16 O55 155.4(8) . 7_576
O16 W16 O54 91.7(10) . .
O56 W16 O54 166.3(11) . .
O50 W16 O54 81.1(8) . .
O55 W16 O54 79.5(8) 7_576 .
O16 W16 O51 170.4(10) . .
O56 W16 O51 87.6(11) . .
O50 W16 O51 80.5(8) . .
O55 W16 O51 81.0(8) 7_576 .
O54 W16 O51 78.9(8) . .
O33 P1 O32 110.0(13) . .
O33 P1 O34 109.9(13) . .
O32 P1 O34 110.6(12) . .
O48 P2 O49 113.0(13) . .
O48 P2 O47 111.8(13) . .
O49 P2 O47 111.1(11) . .
W5' O5 W5 18(3) . .
W11' O11 W11 17(3) . .
W2 O17 W1 153.1(14) . .
W2 O18 W3 152.8(14) . .
W1 O19 W3 148.9(14) . .
W1 O20 W4 128.8(12) . .
W1 O21 W5' 127.1(16) . .
W1 O21 W5 126.0(11) . .
W5' O21 W5 15(3) . .
W2 O22 W6 127.4(13) . .
W2 O23 W7 123.8(14) . .
W3 O24 W8 127.0(11) . .
W3 O25 W9 127.5(12) . .
W5' O26 W5 10(2) . .
W5' O26 W4 131(2) . .
W5 O26 W4 124.8(12) . .
W6 O27 W5 150.0(12) . .
W6 O27 W5' 154.1(14) . .
W5 O27 W5' 5.3(11) . .
W7 O28 W6 122.2(13) . .
W8 O29 W7 147.0(12) . .
W8 O30 W9 126.0(11) . .
W4 O31 W9 153.5(13) . .
P1 O32 W5 126.0(12) . .
P1 O32 W4 128.5(11) . .
W5 O32 W4 90.7(7) . .
P1 O32 W5' 138(2) . .
W5 O32 W5' 12(2) . .
W4 O32 W5' 80(2) . .
P1 O33 W6 128.0(12) . .
P1 O33 W7 125.6(13) . .
W6 O33 W7 87.9(8) . .
P1 O34 W8 126.7(12) . .
P1 O34 W9 126.1(13) . .
W8 O34 W9 89.4(6) . .
P1 O34 W3 125.5(12) . .
W8 O34 W3 89.1(7) . .
W9 O34 W3 87.9(6) . .
W4 O35 W10 148.7(12) . .
W5 O36 W5' 14(2) . .
W5 O36 W11 153.1(13) . .
W5' O36 W11 145(2) . .
W5 O36 W11' 143(2) . .
W5' O36 W11' 132(4) . .
W11 O36 W11' 13.9(19) . .
W6 O37 W12 146.9(13) . .
W7 O38 W13 145.0(11) . .
W8 O39 W14 146.4(13) . .
W9 O40 W15 144.2(11) . .
W11' O41 W10 128(2) . .
W11' O41 W11 9(2) . .
W10 O41 W11 119.5(11) . .
W12 O42 W11 160.9(13) . .
W12 O42 W11' 161.7(14) . .
W11 O42 W11' 2.1(10) . .
W13 O43 W12 119.6(13) . .
W14 O44 W13 160.8(12) . .
W15 O45 W14 122.1(11) . .
W15 O46 W10 157.0(10) . .
P2 O47 W10 131.7(11) . .
P2 O47 W11 131.9(11) . .
W10 O47 W11 91.8(7) . .
P2 O47 W11' 143(2) . .
W10 O47 W11' 80.4(18) . .
W11 O47 W11' 11.5(15) . .
P2 O48 W13 133.0(14) . .
P2 O48 W12 134.1(13) . .
W13 O48 W12 90.6(8) . .
P2 O49 W15 133.0(12) . .
P2 O49 W14 131.8(11) . .
W15 O49 W14 90.4(6) . .
W10 O50 W16 153.6(12) . .
W11 O51 W11' 16(2) . .
W11 O51 W16 145.9(13) . .
W11' O51 W16 136(2) . .
W14 O54 W16 148.7(12) 7_576 .
W15 O55 W16 153.2(13) . 8_756
O59 O59 O59' 144(10) 2_665 .
C1 N1 C2 119(4) . .
C4 N2 C3 115(4) . .
C6 N3 C5 131(6) . .

loop_
_geom_bond_atom_site_label_1
_geom_bond_atom_site_label_2
_geom_bond_distance
_geom_bond_site_symmetry_2
W1 O1 1.70(3) .
W1 O21 1.85(2) .
W1 O20 1.86(3) .
W1 O19 1.89(2) .
W1 O17 1.94(3) .
W2 O2 1.76(2) .
W2 O22 1.84(3) .
W2 O23 1.87(3) .
W2 O17 1.89(3) .
W2 O18 1.91(2) .
W3 O3 1.72(2) .
W3 O25 1.87(3) .
W3 O24 1.90(2) .
W3 O18 1.92(3) .
W3 O19 1.94(2) .
W3 O34 2.52(2) .
W4 O4 1.65(3) .
W4 O35 1.83(2) .
W4 O31 1.89(2) .
W4 O26 1.97(2) .
W4 O20 1.97(3) .
W4 O32 2.436(19) .
W4 W5' 3.16(6) .
W5 W5' 0.53(9) .
W5 O5 1.68(3) .
W5 O36 1.76(2) .
W5 O26 1.94(3) .
W5 O27 2.02(3) .
W5 O21 2.05(2) .
W5 O32 2.43(2) .
W5' O26 1.50(8) .
W5' O5 1.64(4) .
W5' O21 1.90(4) .
W5' O36 2.01(6) .
W5' O27 2.50(10) .
W5' O32 2.50(5) .
W6 O6 1.69(2) .
W6 O27 1.76(3) .
W6 O37 1.77(2) .
W6 O28 1.99(3) .
W6 O22 2.03(3) .
W6 O33 2.44(2) .
W7 O7 1.70(3) .
W7 O38 1.746(19) .
W7 O28 1.90(3) .
W7 O29 1.93(2) .
W7 O23 2.04(3) .
W7 O33 2.46(2) .
W8 O8 1.70(2) .
W8 O39 1.79(2) .
W8 O29 1.89(2) .
W8 O30 1.92(2) .
W8 O24 1.98(2) .
W8 O34 2.43(2) .
W9 O9 1.68(2) .
W9 O40 1.862(19) .
W9 O31 1.91(2) .
W9 O30 1.93(2) .
W9 O25 1.96(2) .
W9 O34 2.44(2) .
W10 O10 1.70(3) .
W10 O50 1.854(19) .
W10 O46 1.909(18) .
W10 O41 1.94(2) .
W10 O35 1.98(2) .
W10 O47 2.332(19) .
W10 W11' 3.11(5) .
W11' W11 0.50(7) .
W11' O41 1.52(7) .
W11' O11 1.60(4) .
W11' O51 1.85(5) .
W11' O36 2.10(4) .
W11' O42 2.40(8) .
W11' O47 2.49(5) .
W11 O11 1.70(2) .
W11 O51 1.79(2) .
W11 O42 1.90(3) .
W11 O41 1.95(2) .
W11 O36 2.07(2) .
W11 O47 2.35(2) .
W12 O12 1.73(3) .
W12 O52 1.74(3) .
W12 O42 1.84(3) .
W12 O43 1.99(3) .
W12 O37 2.14(2) .
W12 O48 2.35(2) .
W13 O13 1.72(2) .
W13 O53 1.73(2) .
W13 O43 1.87(3) .
W13 O44 1.91(3) .
W13 O38 2.177(19) .
W13 O48 2.34(2) .
W14 O14 1.71(2) .
W14 O54 1.74(2) 8_756
W14 O44 1.86(3) .
W14 O45 1.937(19) .
W14 O39 2.07(2) .
W14 O49 2.362(18) .
W15 O15 1.71(2) .
W15 O55 1.85(2) .
W15 O46 1.867(18) .
W15 O45 1.869(19) .
W15 O40 1.964(19) .
W15 O49 2.33(2) .
W16 O16 1.73(2) .
W16 O56 1.75(3) .
W16 O50 1.95(2) .
W16 O55 1.96(2) 7_576
W16 O54 2.18(2) .
W16 O51 2.20(2) .
P1 O33 1.49(2) .
P1 O32 1.50(2) .
P1 O34 1.52(2) .
P2 O48 1.51(2) .
P2 O49 1.53(2) .
P2 O47 1.53(2) .
O54 W14 1.74(2) 7_576
O55 W16 1.96(2) 8_756
O59 O59 0.9(3) 2_665
O59 O59' 1.44(16) .
N1 C1 1.50(2) .
N1 C2 1.50(2) .
N2 C4 1.498(19) .
N2 C3 1.513(19) .
N3 C6 1.49(2) .
N3 C5 1.50(2) .
